data_1517959
loop_
_publ_author_name
'Wu, Xiu-Ping'
'Su, Yan'
'Gu, Peiming'

_publ_section_title
;
 Catalytic Enantioselective Desymmetrization of 1,3-Diazido-2-propanol via
 Intramolecular Interception of Alkyl Azides with Diazo(aryl)acetates.
;
_journal_issue 20
_journal_name_full 'Organic letters'
_journal_page_first 5339
_journal_page_last 5341
_journal_paper_doi 10.1021/ol502608d
_journal_volume 16
_journal_year 2014
_chemical_absolute_configuration none
_chemical_formula_moiety 'C11 H9 Cl N4 O2'
_chemical_formula_sum 'C11 H9 Cl N4 O2'
_chemical_formula_weight 264.67
_chemical_name_systematic
;
 ?
;
_space_group_crystal_system triclinic
_space_group_IT_number 1
_space_group_name_Hall 'P 1'
_space_group_name_H-M_alt 'P 1'
_symmetry_space_group_name_Hall 'P 1'
_symmetry_space_group_name_H-M 'P 1'
_atom_sites_solution_hydrogens geom
_atom_sites_solution_primary iterative
_audit_creation_date 2014-03-28
_audit_creation_method
;
Olex2 1.2
(compiled 2014.03.20 svn.r2914 for OlexSys, GUI svn.r4816)
;
_cell_angle_alpha 73.101(13)
_cell_angle_beta 82.494(12)
_cell_angle_gamma 86.390(9)
_cell_formula_units_Z 2
_cell_length_a 7.0512(8)
_cell_length_b 8.2526(9)
_cell_length_c 10.6656(19)
_cell_measurement_reflns_used 1532
_cell_measurement_temperature 294.67(10)
_cell_measurement_theta_max 25.8630
_cell_measurement_theta_min 3.8340
_cell_volume 588.55(15)
_computing_cell_refinement
;
CrysAlisPro, Agilent Technologies,
Version 1.171.36.28 (release 01-02-2013 CrysAlis171 .NET)
(compiled Feb  1 2013,16:14:44)
;
_computing_data_collection
;
CrysAlisPro, Agilent Technologies,
Version 1.171.36.28 (release 01-02-2013 CrysAlis171 .NET)
(compiled Feb  1 2013,16:14:44)
;
_computing_data_reduction
;
CrysAlisPro, Agilent Technologies,
Version 1.171.36.28 (release 01-02-2013 CrysAlis171 .NET)
(compiled Feb  1 2013,16:14:44)
;
_computing_molecular_graphics 'Olex2 (Dolomanov et al., 2009)'
_computing_publication_material 'Olex2 (Dolomanov et al., 2009)'
_computing_structure_refinement 'ShelXL (Sheldrick, 2008)'
_computing_structure_solution
;
Superflip (Palatinus & Chapuis, 2007;Palatinus & van der Lee, 2008;
Palatinus et al., 2012)
;
_diffrn_ambient_temperature 294.67(10)
_diffrn_detector_area_resol_mean 16.0733
_diffrn_measured_fraction_theta_full 0.997
_diffrn_measured_fraction_theta_max 0.881
_diffrn_measurement_device_type 'SuperNova, Dual, Cu at zero, Eos'
_diffrn_measurement_method '\w scans'
_diffrn_orient_matrix_UB_11 -0.0916616000
_diffrn_orient_matrix_UB_12 -0.0351964000
_diffrn_orient_matrix_UB_13 0.0230237000
_diffrn_orient_matrix_UB_21 -0.0035436000
_diffrn_orient_matrix_UB_22 -0.0160785000
_diffrn_orient_matrix_UB_23 -0.0614549000
_diffrn_orient_matrix_UB_31 0.0434447000
_diffrn_orient_matrix_UB_32 -0.0811010000
_diffrn_orient_matrix_UB_33 0.0243304000
_diffrn_radiation_monochromator mirror
_diffrn_radiation_type MoK\a
_diffrn_radiation_wavelength 0.710
_diffrn_reflns_av_R_equivalents 0.0350
_diffrn_reflns_av_unetI/netI 0.0630
_diffrn_reflns_Laue_measured_fraction_full 0.997
_diffrn_reflns_Laue_measured_fraction_max 0.881
_diffrn_reflns_limit_h_max 7
_diffrn_reflns_limit_h_min -8
_diffrn_reflns_limit_k_max 10
_diffrn_reflns_limit_k_min -11
_diffrn_reflns_limit_l_max 13
_diffrn_reflns_limit_l_min -13
_diffrn_reflns_number 4090
_diffrn_reflns_point_group_measured_fraction_full 0.673
_diffrn_reflns_point_group_measured_fraction_max 0.575
_diffrn_reflns_theta_full 25.214
_diffrn_reflns_theta_max 28.523
_diffrn_reflns_theta_min 3.337
_diffrn_source 'SuperNova (Mo) X-ray Source'
_exptl_absorpt_coefficient_mu 0.324
_exptl_absorpt_correction_T_max 1.00000
_exptl_absorpt_correction_T_min 0.88608
_exptl_absorpt_correction_type multi-scan
_exptl_absorpt_process_details
;
CrysAlisPro, Agilent Technologies,
Version 1.171.36.28 (release 01-02-2013 CrysAlis171 .NET)
(compiled Feb  1 2013,16:14:44)
Empirical absorption correction using spherical harmonics,
 implemented in SCALE3 ABSPACK scaling algorithm.
;
_exptl_crystal_colour 'clear light colourless'
_exptl_crystal_density_diffrn 1.494
_exptl_crystal_description block
_exptl_crystal_F_000 272
_exptl_crystal_size_max 0.41
_exptl_crystal_size_mid 0.36
_exptl_crystal_size_min 0.34
_refine_diff_density_max 0.244
_refine_diff_density_min -0.384
_refine_diff_density_rms 0.057
_refine_ls_abs_structure_details
;
 Flack x determined using 610 quotients [(I+)-(I-)]/[(I+)+(I-)]
 (Parsons and Flack (2004), Acta Cryst. A60, s61).
;
_refine_ls_abs_structure_Flack -0.01(10)
_refine_ls_extinction_method none
_refine_ls_goodness_of_fit_ref 1.075
_refine_ls_hydrogen_treatment constr
_refine_ls_matrix_type full
_refine_ls_number_parameters 325
_refine_ls_number_reflns 3446
_refine_ls_number_restraints 3
_refine_ls_restrained_S_all 1.074
_refine_ls_R_factor_all 0.0634
_refine_ls_R_factor_gt 0.0509
_refine_ls_shift/su_max 0.000
_refine_ls_shift/su_mean 0.000
_refine_ls_structure_factor_coef Fsqd
_refine_ls_weighting_details
;
 w=1/[\s^2^(Fo^2^)+(0.0542P)^2^+0.0375P]
 where P=(Fo^2^+2Fc^2^)/3
;
_refine_ls_weighting_scheme calc
_refine_ls_wR_factor_gt 0.1154
_refine_ls_wR_factor_ref 0.1356
_reflns_Friedel_coverage 0.305
_reflns_Friedel_fraction_full 0.348
_reflns_Friedel_fraction_max 0.269
_reflns_number_gt 2819
_reflns_number_total 3446
_reflns_threshold_expression 'I > 2\s(I)'
_cod_data_source_file ol502608d_si_003.cif
_cod_data_source_block gu_wu_2c
_cod_depositor_comments 'Adding full bibliography for 1517959--1517960.cif.'
_cod_original_cell_volume 588.54(15)
_cod_database_code 1517959
_shelxl_version_number 2013-2
_shelx_space_group_comment
;
The symmetry employed for this shelxl refinement is uniquely defined
by the following loop, which should always be used as a source of
symmetry information in preference to the above space-group names.
They are only intended as comments.
;
_reflns_odcompleteness_completeness 99.79
_reflns_odcompleteness_iscentric 1
_reflns_odcompleteness_theta 26.32
_olex2_refinement_description
;
1. Fixed Uiso
 At 1.2 times of:
  All C(H) groups, All C(H,H) groups
2.a Ternary CH refined with riding coordinates:
 C9(H9), C20(H20)
2.b Secondary CH2 refined with riding coordinates:
 C10(H10A,H10B), C11(H11A,H11B), C21(H21A,H21B), C22(H22A,H22B)
2.c Aromatic/amide H refined with riding coordinates:
 C1(H1), C2(H2), C4(H4), C5(H5), C12(H12), C13(H13), C15(H15), C16(H16)
;

loop_
_space_group_symop_operation_xyz
'x, y, z'

loop_
_atom_site_label
_atom_site_type_symbol
_atom_site_fract_x
_atom_site_fract_y
_atom_site_fract_z
_atom_site_U_iso_or_equiv
_atom_site_adp_type
_atom_site_occupancy
_atom_site_site_symmetry_order
_atom_site_calc_flag
_atom_site_refinement_flags_posn
Cl1 Cl -0.4160(2) -0.98938(17) 0.34274(16) 0.0619(5) Uani 1 1 d .
O1 O -0.6050(6) -0.1669(5) 0.0375(4) 0.0506(10) Uani 1 1 d .
O2 O -0.4285(5) -0.0190(4) -0.1373(3) 0.0418(8) Uani 1 1 d .
N1 N -0.3280(6) -0.3281(5) -0.1958(4) 0.0418(10) Uani 1 1 d .
N2 N -0.1199(9) 0.1599(7) -0.4488(5) 0.0604(14) Uani 1 1 d .
N3 N 0.0462(9) 0.1515(6) -0.4226(5) 0.0562(14) Uani 1 1 d .
N4 N 0.2053(10) 0.1466(9) -0.4174(7) 0.0789(19) Uani 1 1 d .
C1 C -0.4044(8) -0.4938(7) 0.1601(5) 0.0444(13) Uani 1 1 d .
H1 H -0.3997 -0.3937 0.1829 0.053 Uiso 1 1 calc R
C2 C -0.4079(8) -0.6479(7) 0.2567(6) 0.0491(14) Uani 1 1 d .
H2 H -0.4048 -0.6521 0.3444 0.059 Uiso 1 1 calc R
C3 C -0.4159(7) -0.7944(7) 0.2218(5) 0.0416(12) Uani 1 1 d .
C4 C -0.4216(7) -0.7928(7) 0.0938(5) 0.0456(13) Uani 1 1 d .
H4 H -0.4287 -0.8934 0.0721 0.055 Uiso 1 1 calc R
C5 C -0.4166(7) -0.6393(6) -0.0027(5) 0.0397(11) Uani 1 1 d .
H5 H -0.4191 -0.6367 -0.0903 0.048 Uiso 1 1 calc R
C6 C -0.4079(7) -0.4888(6) 0.0292(5) 0.0347(10) Uani 1 1 d .
C7 C -0.3955(7) -0.3265(6) -0.0790(5) 0.0360(11) Uani 1 1 d .
C8 C -0.4810(7) -0.1672(6) -0.0512(5) 0.0353(10) Uani 1 1 d .
C9 C -0.2736(7) -0.0273(6) -0.2392(5) 0.0388(11) Uani 1 1 d .
H9 H -0.1530 -0.0526 -0.2002 0.047 Uiso 1 1 calc R
C10 C -0.3114(8) -0.1663(7) -0.2973(5) 0.0435(12) Uani 1 1 d .
H10A H -0.4289 -0.1400 -0.3383 0.052 Uiso 1 1 calc R
H10B H -0.2077 -0.1736 -0.3649 0.052 Uiso 1 1 calc R
C11 C -0.2678(9) 0.1507(8) -0.3359(6) 0.0590(18) Uani 1 1 d .
H11A H -0.3917 0.1808 -0.3676 0.071 Uiso 1 1 calc R
H11B H -0.2409 0.2316 -0.2906 0.071 Uiso 1 1 calc R
Cl2 Cl 0.1870(2) 0.71278(17) -0.26333(16) 0.0605(4) Uani 1 1 d .
O3 O -0.1009(6) -0.0873(4) 0.0416(4) 0.0506(9) Uani 1 1 d .
O4 O 0.0035(5) -0.2489(4) 0.2237(3) 0.0441(8) Uani 1 1 d .
N5 N 0.1196(6) 0.0504(5) 0.2696(4) 0.0406(10) Uani 1 1 d .
N6 N -0.0552(9) -0.4394(7) 0.5221(6) 0.0630(15) Uani 1 1 d .
N7 N -0.2160(10) -0.4286(6) 0.4876(6) 0.0590(14) Uani 1 1 d .
N8 N -0.3725(11) -0.4213(9) 0.4750(8) 0.087(2) Uani 1 1 d .
C12 C 0.1406(8) 0.2168(7) -0.0829(6) 0.0443(13) Uani 1 1 d .
H12 H 0.1529 0.1166 -0.1069 0.053 Uiso 1 1 calc R
C13 C 0.1684(8) 0.3712(7) -0.1785(6) 0.0478(14) Uani 1 1 d .
H13 H 0.2014 0.3745 -0.2665 0.057 Uiso 1 1 calc R
C14 C 0.1472(7) 0.5188(7) -0.1429(6) 0.0434(13) Uani 1 1 d .
C15 C 0.0993(8) 0.5184(6) -0.0132(6) 0.0456(13) Uani 1 1 d .
H15 H 0.0844 0.6193 0.0096 0.055 Uiso 1 1 calc R
C16 C 0.0739(7) 0.3645(6) 0.0817(5) 0.0419(12) Uani 1 1 d .
H16 H 0.0425 0.3623 0.1696 0.050 Uiso 1 1 calc R
C17 C 0.0943(7) 0.2124(6) 0.0489(5) 0.0363(11) Uani 1 1 d .
C18 C 0.0770(6) 0.0513(6) 0.1563(5) 0.0336(10) Uani 1 1 d .
C19 C -0.0104(7) -0.0973(6) 0.1327(5) 0.0369(10) Uani 1 1 d .
C20 C 0.1355(7) -0.2614(7) 0.3190(5) 0.0426(13) Uani 1 1 d .
H20 H 0.2662 -0.2577 0.2740 0.051 Uiso 1 1 calc R
C21 C 0.1025(8) -0.1116(7) 0.3738(5) 0.0435(13) Uani 1 1 d .
H21A H -0.0243 -0.1173 0.4225 0.052 Uiso 1 1 calc R
H21B H 0.1949 -0.1171 0.4348 0.052 Uiso 1 1 calc R
C22 C 0.1088(9) -0.4321(8) 0.4209(6) 0.0544(16) Uani 1 1 d .
H22A H 0.0935 -0.5163 0.3759 0.065 Uiso 1 1 calc R
H22B H 0.2240 -0.4625 0.4642 0.065 Uiso 1 1 calc R

loop_
_atom_site_aniso_label
_atom_site_aniso_U_11
_atom_site_aniso_U_22
_atom_site_aniso_U_33
_atom_site_aniso_U_23
_atom_site_aniso_U_13
_atom_site_aniso_U_12
Cl1 0.0579(9) 0.0474(8) 0.0658(10) 0.0080(7) -0.0103(7) -0.0029(6)
O1 0.057(2) 0.047(2) 0.0429(18) -0.0138(18) 0.0115(16) 0.0048(17)
O2 0.050(2) 0.0386(18) 0.0350(19) -0.0114(16) 0.0021(15) 0.0014(15)
N1 0.048(3) 0.041(2) 0.038(3) -0.018(2) 0.0023(18) -0.0006(19)
N2 0.074(4) 0.062(3) 0.039(3) -0.006(2) 0.004(3) -0.019(3)
N3 0.079(4) 0.039(3) 0.049(3) -0.012(2) 0.005(3) -0.011(3)
N4 0.064(4) 0.082(4) 0.094(5) -0.035(4) 0.002(3) -0.001(3)
C1 0.059(3) 0.043(3) 0.034(3) -0.016(3) -0.008(2) -0.003(2)
C2 0.063(4) 0.049(3) 0.033(3) -0.010(3) -0.003(2) 0.000(3)
C3 0.034(3) 0.042(3) 0.045(3) -0.007(3) -0.004(2) 0.001(2)
C4 0.045(3) 0.040(3) 0.056(4) -0.018(3) -0.010(2) -0.001(2)
C5 0.039(3) 0.040(2) 0.042(3) -0.013(2) -0.005(2) 0.003(2)
C6 0.035(3) 0.032(2) 0.035(3) -0.008(2) -0.0004(19) -0.0008(19)
C7 0.034(3) 0.044(3) 0.032(2) -0.014(2) -0.0051(19) 0.002(2)
C8 0.033(2) 0.037(2) 0.032(2) -0.006(2) -0.0002(19) -0.0005(18)
C9 0.040(3) 0.041(3) 0.033(3) -0.009(2) 0.003(2) 0.000(2)
C10 0.044(3) 0.050(3) 0.037(3) -0.015(3) 0.000(2) -0.002(2)
C11 0.065(4) 0.050(3) 0.046(4) 0.004(3) 0.012(3) -0.008(3)
Cl2 0.0625(9) 0.0440(7) 0.0637(10) 0.0073(7) -0.0159(7) -0.0068(6)
O3 0.060(2) 0.046(2) 0.049(2) -0.0133(19) -0.0210(18) -0.0018(18)
O4 0.059(2) 0.0367(17) 0.0362(19) -0.0085(15) -0.0077(15) -0.0021(15)
N5 0.049(3) 0.043(2) 0.029(2) -0.008(2) -0.0065(18) -0.007(2)
N6 0.074(4) 0.067(3) 0.044(3) -0.008(3) -0.002(3) -0.022(3)
N7 0.077(4) 0.044(3) 0.055(3) -0.014(3) -0.002(3) -0.008(3)
N8 0.076(5) 0.091(5) 0.098(6) -0.035(4) -0.011(4) 0.004(4)
C12 0.057(3) 0.035(3) 0.043(3) -0.014(2) -0.008(2) 0.004(2)
C13 0.054(3) 0.052(4) 0.036(3) -0.009(3) -0.009(2) -0.001(3)
C14 0.043(3) 0.035(3) 0.049(3) -0.004(2) -0.014(2) 0.000(2)
C15 0.052(3) 0.036(3) 0.052(3) -0.019(3) -0.007(3) 0.002(2)
C16 0.044(3) 0.042(3) 0.041(3) -0.016(2) 0.000(2) -0.005(2)
C17 0.036(3) 0.035(2) 0.037(3) -0.011(2) -0.004(2) 0.003(2)
C18 0.034(2) 0.036(2) 0.029(2) -0.010(2) -0.0012(18) 0.0005(19)
C19 0.038(3) 0.039(2) 0.035(3) -0.013(2) -0.005(2) 0.0023(19)
C20 0.035(3) 0.047(3) 0.040(3) -0.005(2) -0.005(2) 0.006(2)
C21 0.057(3) 0.046(3) 0.024(3) -0.004(2) -0.004(2) -0.008(2)
C22 0.067(4) 0.048(3) 0.042(3) -0.005(3) -0.006(3) 0.004(3)

loop_
_atom_type_symbol
_atom_type_description
_atom_type_scat_dispersion_real
_atom_type_scat_dispersion_imag
_atom_type_scat_source
C C 0.0033 0.0016 'International Tables Vol C Tables 4.2.6.8 and 6.1.1.4'
H H 0.0000 0.0000 'International Tables Vol C Tables 4.2.6.8 and 6.1.1.4'
N N 0.0061 0.0033 'International Tables Vol C Tables 4.2.6.8 and 6.1.1.4'
O O 0.0106 0.0060 'International Tables Vol C Tables 4.2.6.8 and 6.1.1.4'
Cl Cl 0.1484 0.1585 'International Tables Vol C Tables 4.2.6.8 and 6.1.1.4'

loop_
_geom_angle_atom_site_label_1
_geom_angle_atom_site_label_2
_geom_angle_atom_site_label_3
_geom_angle
C8 O2 C9 116.0(4)
C7 N1 C10 117.6(5)
N3 N2 C11 114.9(6)
N4 N3 N2 170.1(7)
C2 C1 H1 120.0
C2 C1 C6 119.9(5)
C6 C1 H1 120.0
C1 C2 H2 120.3
C3 C2 C1 119.4(5)
C3 C2 H2 120.3
C2 C3 Cl1 119.6(4)
C4 C3 Cl1 118.6(4)
C4 C3 C2 121.8(5)
C3 C4 H4 120.6
C3 C4 C5 118.8(5)
C5 C4 H4 120.6
C4 C5 H5 119.6
C4 C5 C6 120.8(5)
C6 C5 H5 119.6
C1 C6 C7 121.9(5)
C5 C6 C1 119.2(4)
C5 C6 C7 118.9(4)
N1 C7 C6 119.4(5)
N1 C7 C8 121.1(4)
C6 C7 C8 119.1(4)
O1 C8 O2 118.6(4)
O1 C8 C7 123.3(4)
O2 C8 C7 117.8(4)
O2 C9 H9 109.3
O2 C9 C10 108.9(4)
O2 C9 C11 104.9(4)
C10 C9 H9 109.3
C10 C9 C11 115.0(5)
C11 C9 H9 109.3
N1 C10 C9 110.7(4)
N1 C10 H10A 109.5
N1 C10 H10B 109.5
C9 C10 H10A 109.5
C9 C10 H10B 109.5
H10A C10 H10B 108.1
N2 C11 C9 111.0(5)
N2 C11 H11A 109.4
N2 C11 H11B 109.4
C9 C11 H11A 109.4
C9 C11 H11B 109.4
H11A C11 H11B 108.0
C19 O4 C20 116.4(4)
C18 N5 C21 116.7(4)
N7 N6 C22 117.7(6)
N8 N7 N6 169.8(8)
C13 C12 H12 120.1
C13 C12 C17 119.8(5)
C17 C12 H12 120.1
C12 C13 H13 120.1
C14 C13 C12 119.9(5)
C14 C13 H13 120.1
C13 C14 Cl2 119.7(5)
C13 C14 C15 121.6(5)
C15 C14 Cl2 118.7(4)
C14 C15 H15 120.8
C14 C15 C16 118.4(5)
C16 C15 H15 120.8
C15 C16 H16 119.2
C15 C16 C17 121.5(5)
C17 C16 H16 119.2
C12 C17 C18 122.2(5)
C16 C17 C12 118.9(4)
C16 C17 C18 118.8(4)
N5 C18 C17 117.9(4)
N5 C18 C19 122.7(4)
C17 C18 C19 119.0(4)
O3 C19 O4 118.4(4)
O3 C19 C18 124.1(4)
O4 C19 C18 117.4(4)
O4 C20 H20 108.5
O4 C20 C21 109.1(4)
O4 C20 C22 107.3(5)
C21 C20 H20 108.5
C21 C20 C22 114.7(4)
C22 C20 H20 108.5
N5 C21 C20 112.2(4)
N5 C21 H21A 109.2
N5 C21 H21B 109.2
C20 C21 H21A 109.2
C20 C21 H21B 109.2
H21A C21 H21B 107.9
N6 C22 C20 114.7(5)
N6 C22 H22A 108.6
N6 C22 H22B 108.6
C20 C22 H22A 108.6
C20 C22 H22B 108.6
H22A C22 H22B 107.6

loop_
_geom_bond_atom_site_label_1
_geom_bond_atom_site_label_2
_geom_bond_distance
Cl1 C3 1.745(5)
O1 C8 1.202(6)
O2 C8 1.339(5)
O2 C9 1.450(6)
N1 C7 1.278(6)
N1 C10 1.454(7)
N2 N3 1.232(8)
N2 C11 1.474(8)
N3 N4 1.128(8)
C1 H1 0.9300
C1 C2 1.383(8)
C1 C6 1.388(7)
C2 H2 0.9300
C2 C3 1.370(8)
C3 C4 1.368(8)
C4 H4 0.9300
C4 C5 1.380(7)
C5 H5 0.9300
C5 C6 1.387(7)
C6 C7 1.491(7)
C7 C8 1.503(7)
C9 H9 0.9800
C9 C10 1.505(8)
C9 C11 1.529(7)
C10 H10A 0.9700
C10 H10B 0.9700
C11 H11A 0.9700
C11 H11B 0.9700
Cl2 C14 1.748(5)
O3 C19 1.211(6)
O4 C19 1.349(5)
O4 C20 1.443(6)
N5 C18 1.280(6)
N5 C21 1.469(7)
N6 N7 1.227(8)
N6 C22 1.466(9)
N7 N8 1.125(9)
C12 H12 0.9300
C12 C13 1.387(8)
C12 C17 1.392(7)
C13 H13 0.9300
C13 C14 1.372(8)
C14 C15 1.380(8)
C15 H15 0.9300
C15 C16 1.380(7)
C16 H16 0.9300
C16 C17 1.391(7)
C17 C18 1.481(6)
C18 C19 1.504(7)
C20 H20 0.9800
C20 C21 1.507(8)
C20 C22 1.514(8)
C21 H21A 0.9700
C21 H21B 0.9700
C22 H22A 0.9700
C22 H22B 0.9700

loop_
_geom_torsion_atom_site_label_1
_geom_torsion_atom_site_label_2
_geom_torsion_atom_site_label_3
_geom_torsion_atom_site_label_4
_geom_torsion
Cl1 C3 C4 C5 -178.4(4)
O2 C9 C10 N1 -58.5(5)
O2 C9 C11 N2 -177.9(5)
N1 C7 C8 O1 151.1(6)
N1 C7 C8 O2 -22.4(7)
N3 N2 C11 C9 -70.5(7)
C1 C2 C3 Cl1 178.9(4)
C1 C2 C3 C4 -0.3(8)
C1 C6 C7 N1 153.7(5)
C1 C6 C7 C8 -32.5(7)
C2 C1 C6 C5 0.6(7)
C2 C1 C6 C7 -177.2(5)
C2 C3 C4 C5 0.8(8)
C3 C4 C5 C6 -0.6(7)
C4 C5 C6 C1 -0.1(7)
C4 C5 C6 C7 177.8(4)
C5 C6 C7 N1 -24.1(7)
C5 C6 C7 C8 149.7(4)
C6 C1 C2 C3 -0.4(8)
C6 C7 C8 O1 -22.7(8)
C6 C7 C8 O2 163.8(4)
C7 N1 C10 C9 31.2(6)
C8 O2 C9 C10 46.6(6)
C8 O2 C9 C11 170.2(5)
C9 O2 C8 O1 177.9(5)
C9 O2 C8 C7 -8.3(6)
C10 N1 C7 C6 -177.6(4)
C10 N1 C7 C8 8.6(7)
C10 C9 C11 N2 -58.3(7)
C11 C9 C10 N1 -175.9(4)
Cl2 C14 C15 C16 -178.0(4)
O4 C20 C21 N5 -56.3(6)
O4 C20 C22 N6 -80.4(6)
N5 C18 C19 O3 158.1(5)
N5 C18 C19 O4 -17.6(7)
N7 N6 C22 C20 68.6(8)
C12 C13 C14 Cl2 178.7(4)
C12 C13 C14 C15 0.3(8)
C12 C17 C18 N5 149.1(5)
C12 C17 C18 C19 -37.8(7)
C13 C12 C17 C16 1.0(7)
C13 C12 C17 C18 -175.4(5)
C13 C14 C15 C16 0.4(8)
C14 C15 C16 C17 -0.4(8)
C15 C16 C17 C12 -0.3(7)
C15 C16 C17 C18 176.3(5)
C16 C17 C18 N5 -27.3(7)
C16 C17 C18 C19 145.8(5)
C17 C12 C13 C14 -1.0(8)
C17 C18 C19 O3 -14.6(7)
C17 C18 C19 O4 169.6(4)
C18 N5 C21 C20 29.1(7)
C19 O4 C20 C21 47.8(5)
C19 O4 C20 C22 172.6(4)
C20 O4 C19 O3 171.0(5)
C20 O4 C19 C18 -13.1(6)
C21 N5 C18 C17 -179.5(4)
C21 N5 C18 C19 7.7(7)
C21 C20 C22 N6 40.9(8)
C22 N6 N7 N8 179(4)
C22 C20 C21 N5 -176.7(4)
